data_4034246
loop_
_publ_author_name
'Khaidarov, Adel R.'
'Rostovskii, Nikolai V.'
'Zolotarev, Andrey A.'
'Khlebnikov, Alexander F.'
'Novikov, Mikhail S.'

_publ_section_title
;
 Synthesis of 1-(2-Aminovinyl)indoles and 1,3'-Biindoles by Reaction of
 2,2-Diaryl-Substituted 2 H-Azirines with \a-Imino Rh(II) Carbenoids.
;
_journal_issue 7
_journal_name_full 'The Journal of organic chemistry'
_journal_page_first 3743
_journal_page_last 3753
_journal_paper_doi 10.1021/acs.joc.8b03205
_journal_volume 84
_journal_year 2019
_chemical_formula_moiety 'C36 H29 N3 O2 S'
_chemical_formula_sum 'C36 H29 N3 O2 S'
_chemical_formula_weight 567.68
_space_group_crystal_system triclinic
_space_group_IT_number 2
_space_group_name_Hall '-P 1'
_space_group_name_H-M_alt 'P -1'
_atom_sites_solution_hydrogens geom
_atom_sites_solution_primary iterative
_audit_creation_date 2017-02-15
_audit_creation_method
;
Olex2 1.2
(compiled 2017.01.04 svn.r3372 for OlexSys, GUI svn.r5292)
;
_cell_angle_alpha 100.733(3)
_cell_angle_beta 101.129(2)
_cell_angle_gamma 108.783(3)
_cell_formula_units_Z 2
_cell_length_a 8.5860(2)
_cell_length_b 12.0693(4)
_cell_length_c 15.3164(5)
_cell_measurement_reflns_used 10858
_cell_measurement_temperature 100(2)
_cell_measurement_theta_max 30.7750
_cell_measurement_theta_min 2.9250
_cell_volume 1420.73(8)
_computing_cell_refinement
;
CrysAlisPro, Agilent Technologies,
Version 1.171.36.32 (release 02-08-2013 CrysAlis171 .NET)
(compiled Aug  2 2013,16:46:58)
;
_computing_data_collection
;
CrysAlisPro, Agilent Technologies,
Version 1.171.36.32 (release 02-08-2013 CrysAlis171 .NET)
(compiled Aug  2 2013,16:46:58)
;
_computing_data_reduction
;
CrysAlisPro, Agilent Technologies,
Version 1.171.36.32 (release 02-08-2013 CrysAlis171 .NET)
(compiled Aug  2 2013,16:46:58)
;
_computing_molecular_graphics 'Olex2 (Dolomanov et al., 2009)'
_computing_publication_material 'Olex2 (Dolomanov et al., 2009)'
_computing_structure_refinement 'ShelXL (Sheldrick, 2015)'
_computing_structure_solution
;
Superflip (Palatinus & Chapuis, 2007;Palatinus & van der Lee, 2008;
Palatinus et al., 2012)
;
_diffrn_ambient_temperature 100(2)
_diffrn_detector_area_resol_mean 16.2096
_diffrn_measured_fraction_theta_full 0.999
_diffrn_measured_fraction_theta_max 0.999
_diffrn_measurement_details
;
#__ type_ start__ end____ width___ exp.time_
  1 omega  -20.00   14.00   1.0000   40.0000
omega____ theta____ kappa____ phi______ frames
    -      -22.2678  -99.0000    0.0000 34

#__ type_ start__ end____ width___ exp.time_
  2 omega  -16.00   20.00   1.0000   40.0000
omega____ theta____ kappa____ phi______ frames
    -      -22.2678  -99.0000  120.0000 36

#__ type_ start__ end____ width___ exp.time_
  3 omega  -12.00   20.00   1.0000   40.0000
omega____ theta____ kappa____ phi______ frames
    -      -22.2678  -99.0000 -150.0000 32

#__ type_ start__ end____ width___ exp.time_
  4 omega    2.00   71.00   1.0000   40.0000
omega____ theta____ kappa____ phi______ frames
    -       23.3616   57.0000  120.0000 69

#__ type_ start__ end____ width___ exp.time_
  5 omega  -44.00   67.00   1.0000   40.0000
omega____ theta____ kappa____ phi______ frames
    -       23.3616  -19.0000 -180.0000 111

#__ type_ start__ end____ width___ exp.time_
  6 omega   46.00   78.00   1.0000   40.0000
omega____ theta____ kappa____ phi______ frames
    -       23.3616  169.0000 -115.0000 32

#__ type_ start__ end____ width___ exp.time_
  7 omega   72.00   99.00   1.0000   40.0000
omega____ theta____ kappa____ phi______ frames
    -       23.3616  178.0000  -30.0000 27

#__ type_ start__ end____ width___ exp.time_
  8 omega   -2.00   93.00   1.0000   40.0000
omega____ theta____ kappa____ phi______ frames
    -       23.3616   38.0000   30.0000 95

#__ type_ start__ end____ width___ exp.time_
  9 omega  -73.00   -1.00   1.0000   40.0000
omega____ theta____ kappa____ phi______ frames
    -      -22.2678  115.0000  101.0000 72

#__ type_ start__ end____ width___ exp.time_
 10 omega   -2.00   95.00   1.0000   40.0000
omega____ theta____ kappa____ phi______ frames
    -       23.3616   38.0000  -60.0000 97

#__ type_ start__ end____ width___ exp.time_
 11 omega    3.00   74.00   1.0000   40.0000
omega____ theta____ kappa____ phi______ frames
    -       23.3616 -115.0000   11.0000 71

#__ type_ start__ end____ width___ exp.time_
 12 omega  -21.00   76.00   1.0000   40.0000
omega____ theta____ kappa____ phi______ frames
    -       23.3616   19.0000 -120.0000 97

#__ type_ start__ end____ width___ exp.time_
 13 omega   33.00   96.00   1.0000   40.0000
omega____ theta____ kappa____ phi______ frames
    -       23.3616 -178.0000  150.0000 63
;
_diffrn_measurement_device_type 'Xcalibur, Eos'
_diffrn_measurement_method '\w scans'
_diffrn_orient_matrix_UB_11 0.0327608000
_diffrn_orient_matrix_UB_12 0.0392090000
_diffrn_orient_matrix_UB_13 -0.0268203000
_diffrn_orient_matrix_UB_21 -0.0633710000
_diffrn_orient_matrix_UB_22 -0.0409595000
_diffrn_orient_matrix_UB_23 -0.0401585000
_diffrn_orient_matrix_UB_31 -0.0559726000
_diffrn_orient_matrix_UB_32 0.0305758000
_diffrn_orient_matrix_UB_33 0.0081885000
_diffrn_radiation_monochromator graphite
_diffrn_radiation_type MoK\a
_diffrn_radiation_wavelength 0.71073
_diffrn_reflns_av_R_equivalents 0.0278
_diffrn_reflns_av_unetI/netI 0.0266
_diffrn_reflns_Laue_measured_fraction_full 0.999
_diffrn_reflns_Laue_measured_fraction_max 0.999
_diffrn_reflns_limit_h_max 11
_diffrn_reflns_limit_h_min -11
_diffrn_reflns_limit_k_max 15
_diffrn_reflns_limit_k_min -15
_diffrn_reflns_limit_l_max 19
_diffrn_reflns_limit_l_min -19
_diffrn_reflns_number 24242
_diffrn_reflns_point_group_measured_fraction_full 0.999
_diffrn_reflns_point_group_measured_fraction_max 0.999
_diffrn_reflns_theta_full 25.242
_diffrn_reflns_theta_max 27.499
_diffrn_reflns_theta_min 2.574
_diffrn_source 'Enhance (Mo) X-ray Source'
_exptl_absorpt_coefficient_mu 0.153
_exptl_absorpt_correction_T_max 1.00000
_exptl_absorpt_correction_T_min 0.99654
_exptl_absorpt_correction_type multi-scan
_exptl_absorpt_process_details
;
CrysAlisPro, Agilent Technologies,
Version 1.171.36.32 (release 02-08-2013 CrysAlis171 .NET)
(compiled Aug  2 2013,16:46:58)
Empirical absorption correction using spherical harmonics,
 implemented in SCALE3 ABSPACK scaling algorithm.
;
_exptl_crystal_colour colourless
_exptl_crystal_density_diffrn 1.327
_exptl_crystal_description prism
_exptl_crystal_F_000 596
_exptl_crystal_size_max 0.22
_exptl_crystal_size_mid 0.18
_exptl_crystal_size_min 0.12
_refine_diff_density_max 0.506
_refine_diff_density_min -0.542
_refine_diff_density_rms 0.048
_refine_ls_extinction_method none
_refine_ls_goodness_of_fit_ref 1.028
_refine_ls_hydrogen_treatment constr
_refine_ls_matrix_type full
_refine_ls_number_parameters 381
_refine_ls_number_reflns 6513
_refine_ls_number_restraints 0
_refine_ls_restrained_S_all 1.028
_refine_ls_R_factor_all 0.0485
_refine_ls_R_factor_gt 0.0398
_refine_ls_shift/su_max 0.000
_refine_ls_shift/su_mean 0.000
_refine_ls_structure_factor_coef Fsqd
_refine_ls_weighting_details 'w=1/[\s^2^(Fo^2^)+(0.0360P)^2^+0.9744P] where P=(Fo^2^+2Fc^2^)/3'
_refine_ls_weighting_scheme calc
_refine_ls_wR_factor_gt 0.0926
_refine_ls_wR_factor_ref 0.0973
_reflns_Friedel_coverage 0.000
_reflns_number_gt 5583
_reflns_number_total 6513
_reflns_threshold_expression 'I > 2\s(I)'
_cod_data_source_file jo8b03205_si_003.cif
_cod_data_source_block rnv_32
_cod_original_cell_volume 1420.74(8)
_cod_database_code 4034246
_shelx_shelxl_version_number 2016/6
_chemical_oxdiff_formula 'C36 H29 N3 O2 S'
_shelx_space_group_comment
;
The symmetry employed for this shelxl refinement is uniquely defined
by the following loop, which should always be used as a source of
symmetry information in preference to the above space-group names.
They are only intended as comments.
;
_reflns_odcompleteness_completeness 99.94
_reflns_odcompleteness_iscentric 1
_reflns_odcompleteness_theta 28.51
_olex2_refinement_description
;
1. Fixed Uiso
 At 1.2 times of:
  All C(H) groups, All N(H) groups
 At 1.5 times of:
  All C(H,H,H) groups
2.a Aromatic/amide H refined with riding coordinates:
 C13(H13), C14(H14), C23(H23), C33(H33), C6(H6), C7(H7), C35(H35), C34(H34),
 C28(H28), C19(H19), C29(H29), C22(H22), C5(H5), C12(H12), C20(H20), C36(H36),
 C15(H15), C30(H30), C27(H27), C4(H4), C26(H26), C32(H32), N2(H2)
2.b Idealised Me refined as rotating group:
 C24(H24A,H24B,H24C), C17(H17A,H17B,H17C)
;
_olex2_submission_special_instructions 'No special instructions were received'

loop_
_space_group_symop_operation_xyz
'x, y, z'
'-x, -y, -z'

loop_
_atom_site_label
_atom_site_type_symbol
_atom_site_fract_x
_atom_site_fract_y
_atom_site_fract_z
_atom_site_U_iso_or_equiv
_atom_site_adp_type
_atom_site_occupancy
_atom_site_site_symmetry_order
_atom_site_calc_flag
_atom_site_refinement_flags_posn
C13 C 1.0147(2) 0.64458(15) 0.40556(11) 0.0249(3) Uani 1 1 d .
H13 H 1.064452 0.590398 0.384991 0.030 Uiso 1 1 calc R
C14 C 0.9719(2) 0.71544(15) 0.34874(11) 0.0254(3) Uani 1 1 d .
H14 H 0.994056 0.707073 0.291284 0.030 Uiso 1 1 calc R
C23 C 0.5591(2) 0.83214(17) 0.81926(11) 0.0274(3) Uani 1 1 d .
H23 H 0.614355 0.913631 0.851577 0.033 Uiso 1 1 calc R
C33 C 1.0158(2) 0.66102(14) 1.06489(11) 0.0244(3) Uani 1 1 d .
H33 H 0.958591 0.616092 1.100046 0.029 Uiso 1 1 calc R
C6 C 0.58974(19) 0.39251(14) 0.59868(10) 0.0215(3) Uani 1 1 d .
H6 H 0.511110 0.331856 0.547814 0.026 Uiso 1 1 calc R
C25 C 1.06422(17) 0.90344(12) 0.80315(9) 0.0142(3) Uani 1 1 d .
C7 C 0.66893(18) 0.50799(13) 0.58941(10) 0.0178(3) Uani 1 1 d .
H7 H 0.646648 0.525665 0.532805 0.021 Uiso 1 1 calc R
C24 C 0.4020(3) 0.5256(2) 0.87075(17) 0.0535(6) Uani 1 1 d .
H24A H 0.506877 0.521659 0.902971 0.080 Uiso 1 1 calc GR
H24B H 0.331934 0.448180 0.828033 0.080 Uiso 1 1 calc GR
H24C H 0.342357 0.546137 0.914348 0.080 Uiso 1 1 calc GR
C35 C 1.2659(2) 0.80955(15) 1.05136(11) 0.0247(3) Uani 1 1 d .
H35 H 1.376561 0.866351 1.077660 0.030 Uiso 1 1 calc R
C1 C 0.96615(17) 0.77175(13) 0.76993(9) 0.0141(3) Uani 1 1 d .
C34 C 1.1791(2) 0.74685(14) 1.10531(11) 0.0257(3) Uani 1 1 d .
H34 H 1.229959 0.762283 1.167941 0.031 Uiso 1 1 calc R
C2 C 0.93841(18) 0.68574(13) 0.81892(9) 0.0153(3) Uani 1 1 d .
C31 C 1.02134(18) 0.70520(13) 0.91710(10) 0.0162(3) Uani 1 1 d .
C28 C 1.2450(2) 1.15338(14) 0.86984(11) 0.0227(3) Uani 1 1 d .
H28 H 1.304668 1.236831 0.891616 0.027 Uiso 1 1 calc R
C17 C 0.7406(2) 0.96865(14) 0.47178(10) 0.0207(3) Uani 1 1 d .
H17A H 0.625259 0.924334 0.434305 0.031 Uiso 1 1 calc GR
H17B H 0.810012 1.004308 0.434603 0.031 Uiso 1 1 calc GR
H17C H 0.742352 1.031564 0.521073 0.031 Uiso 1 1 calc GR
C19 C 0.4276(2) 0.67629(15) 0.67443(12) 0.0261(3) Uani 1 1 d .
H19 H 0.394883 0.653943 0.610212 0.031 Uiso 1 1 calc R
C29 C 1.1163(2) 1.09648(14) 0.90731(10) 0.0218(3) Uani 1 1 d .
H29 H 1.090180 1.141663 0.954526 0.026 Uiso 1 1 calc R
C22 C 0.5235(2) 0.74352(19) 0.86572(12) 0.0345(4) Uani 1 1 d .
H22 H 0.555335 0.766030 0.929941 0.041 Uiso 1 1 calc R
C11 C 0.90951(17) 0.73650(13) 0.52098(9) 0.0154(3) Uani 1 1 d .
C18 C 0.51084(19) 0.79751(14) 0.72312(11) 0.0206(3) Uani 1 1 d .
C9 C 0.80437(17) 0.86338(13) 0.59499(9) 0.0146(3) Uani 1 1 d .
C8 C 0.78290(17) 0.59636(13) 0.66788(10) 0.0150(3) Uani 1 1 d .
C5 C 0.6270(2) 0.36640(14) 0.68384(11) 0.0232(3) Uani 1 1 d .
H5 H 0.573638 0.288169 0.688407 0.028 Uiso 1 1 calc R
C12 C 0.98395(19) 0.65416(14) 0.49126(10) 0.0193(3) Uani 1 1 d .
H12 H 1.012111 0.606909 0.528460 0.023 Uiso 1 1 calc R
C20 C 0.3938(2) 0.58867(17) 0.72278(13) 0.0329(4) Uani 1 1 d .
H20 H 0.338841 0.507136 0.690548 0.039 Uiso 1 1 calc R
C16 C 0.86851(18) 0.80775(13) 0.46343(10) 0.0166(3) Uani 1 1 d .
C36 C 1.18893(19) 0.78816(14) 0.95856(10) 0.0203(3) Uani 1 1 d .
H36 H 1.249808 0.829774 0.922997 0.024 Uiso 1 1 calc R
C10 C 0.86386(17) 0.77214(12) 0.60356(9) 0.0144(3) Uani 1 1 d .
C3 C 0.82025(18) 0.57293(13) 0.75476(10) 0.0160(3) Uani 1 1 d .
C15 C 0.89822(19) 0.79662(14) 0.37607(10) 0.0209(3) Uani 1 1 d .
H15 H 0.869093 0.842584 0.337944 0.025 Uiso 1 1 calc R
C30 C 1.02682(19) 0.97244(13) 0.87437(10) 0.0180(3) Uani 1 1 d .
H30 H 0.940972 0.934574 0.899849 0.022 Uiso 1 1 calc R
C21 C 0.4410(2) 0.62131(18) 0.81869(13) 0.0337(4) Uani 1 1 d .
C27 C 1.28441(19) 1.08582(14) 0.80000(10) 0.0202(3) Uani 1 1 d .
H27 H 1.372027 1.123878 0.775693 0.024 Uiso 1 1 calc R
C4 C 0.74143(19) 0.45435(13) 0.76119(10) 0.0199(3) Uani 1 1 d .
H4 H 0.766031 0.435217 0.817037 0.024 Uiso 1 1 calc R
C26 C 1.19372(18) 0.96142(13) 0.76604(10) 0.0169(3) Uani 1 1 d .
H26 H 1.219566 0.916758 0.718417 0.020 Uiso 1 1 calc R
C32 C 0.9366(2) 0.64127(13) 0.97231(10) 0.0200(3) Uani 1 1 d .
H32 H 0.825607 0.584751 0.946613 0.024 Uiso 1 1 calc R
N1 N 0.87356(15) 0.71762(10) 0.67767(8) 0.0141(2) Uani 1 1 d .
N2 N 0.76009(15) 0.93782(11) 0.65981(8) 0.0159(2) Uani 1 1 d .
H2 H 0.839653 1.000451 0.699103 0.019 Uiso 1 1 calc R
N3 N 0.80775(15) 0.88631(11) 0.51028(8) 0.0161(2) Uani 1 1 d .
O2 O 0.45759(13) 0.85832(10) 0.56952(7) 0.0220(2) Uani 1 1 d .
O1 O 0.56343(14) 1.01941(10) 0.71819(8) 0.0262(3) Uani 1 1 d .
S1 S 0.56083(4) 0.90901(3) 0.66294(2) 0.01781(9) Uani 1 1 d .

loop_
_atom_site_aniso_label
_atom_site_aniso_U_11
_atom_site_aniso_U_22
_atom_site_aniso_U_33
_atom_site_aniso_U_23
_atom_site_aniso_U_13
_atom_site_aniso_U_12
C13 0.0259(8) 0.0289(9) 0.0228(8) 0.0029(6) 0.0101(6) 0.0141(7)
C14 0.0267(8) 0.0316(9) 0.0169(7) 0.0045(6) 0.0095(6) 0.0086(7)
C23 0.0217(8) 0.0344(9) 0.0227(8) 0.0047(7) 0.0057(6) 0.0080(7)
C33 0.0368(9) 0.0211(8) 0.0178(7) 0.0088(6) 0.0083(6) 0.0113(7)
C6 0.0212(7) 0.0199(8) 0.0177(7) 0.0023(6) 0.0014(6) 0.0041(6)
C25 0.0142(6) 0.0151(7) 0.0132(6) 0.0047(5) 0.0005(5) 0.0068(5)
C7 0.0184(7) 0.0188(7) 0.0148(7) 0.0041(5) 0.0018(5) 0.0067(6)
C24 0.0389(11) 0.0662(16) 0.0579(14) 0.0431(12) 0.0146(10) 0.0070(11)
C35 0.0234(8) 0.0211(8) 0.0235(8) 0.0046(6) -0.0044(6) 0.0074(6)
C1 0.0135(6) 0.0162(7) 0.0137(6) 0.0035(5) 0.0035(5) 0.0074(5)
C34 0.0374(9) 0.0225(8) 0.0149(7) 0.0052(6) -0.0020(6) 0.0132(7)
C2 0.0164(6) 0.0162(7) 0.0139(7) 0.0042(5) 0.0038(5) 0.0069(5)
C31 0.0204(7) 0.0145(7) 0.0144(7) 0.0040(5) 0.0026(5) 0.0087(6)
C28 0.0278(8) 0.0148(7) 0.0213(8) 0.0044(6) 0.0010(6) 0.0061(6)
C17 0.0238(7) 0.0180(7) 0.0211(7) 0.0101(6) 0.0019(6) 0.0085(6)
C19 0.0243(8) 0.0269(8) 0.0254(8) 0.0067(7) 0.0077(6) 0.0068(7)
C29 0.0297(8) 0.0194(7) 0.0173(7) 0.0024(6) 0.0056(6) 0.0120(6)
C22 0.0250(8) 0.0540(12) 0.0242(9) 0.0151(8) 0.0070(7) 0.0117(8)
C11 0.0142(6) 0.0166(7) 0.0138(7) 0.0041(5) 0.0025(5) 0.0044(5)
C18 0.0164(7) 0.0254(8) 0.0225(8) 0.0072(6) 0.0075(6) 0.0091(6)
C9 0.0134(6) 0.0149(7) 0.0143(7) 0.0037(5) 0.0025(5) 0.0043(5)
C8 0.0153(6) 0.0149(7) 0.0164(7) 0.0058(5) 0.0046(5) 0.0068(5)
C5 0.0269(8) 0.0149(7) 0.0242(8) 0.0070(6) 0.0057(6) 0.0030(6)
C12 0.0198(7) 0.0200(7) 0.0186(7) 0.0047(6) 0.0038(6) 0.0093(6)
C20 0.0294(9) 0.0298(9) 0.0384(10) 0.0132(8) 0.0120(8) 0.0058(7)
C16 0.0155(6) 0.0169(7) 0.0163(7) 0.0049(5) 0.0031(5) 0.0048(5)
C36 0.0208(7) 0.0203(7) 0.0208(7) 0.0081(6) 0.0029(6) 0.0091(6)
C10 0.0141(6) 0.0146(7) 0.0136(6) 0.0040(5) 0.0021(5) 0.0049(5)
C3 0.0166(7) 0.0170(7) 0.0155(7) 0.0050(5) 0.0039(5) 0.0076(6)
C15 0.0211(7) 0.0239(8) 0.0160(7) 0.0084(6) 0.0041(6) 0.0053(6)
C30 0.0197(7) 0.0201(7) 0.0159(7) 0.0059(6) 0.0050(5) 0.0087(6)
C21 0.0220(8) 0.0462(11) 0.0386(10) 0.0245(9) 0.0120(7) 0.0106(8)
C27 0.0180(7) 0.0205(7) 0.0214(7) 0.0092(6) 0.0042(6) 0.0050(6)
C4 0.0247(7) 0.0178(7) 0.0170(7) 0.0071(6) 0.0040(6) 0.0071(6)
C26 0.0165(7) 0.0195(7) 0.0161(7) 0.0054(5) 0.0040(5) 0.0086(6)
C32 0.0241(7) 0.0168(7) 0.0169(7) 0.0038(6) 0.0031(6) 0.0064(6)
N1 0.0160(6) 0.0137(6) 0.0124(6) 0.0039(4) 0.0022(4) 0.0058(5)
N2 0.0146(6) 0.0135(6) 0.0173(6) 0.0009(5) 0.0022(5) 0.0050(5)
N3 0.0178(6) 0.0163(6) 0.0152(6) 0.0068(5) 0.0029(5) 0.0072(5)
O2 0.0183(5) 0.0239(6) 0.0226(6) 0.0050(4) 0.0005(4) 0.0100(4)
O1 0.0260(6) 0.0240(6) 0.0305(6) 0.0013(5) 0.0079(5) 0.0149(5)
S1 0.01603(17) 0.01867(18) 0.01949(18) 0.00293(14) 0.00366(13) 0.00932(14)

loop_
_atom_type_symbol
_atom_type_description
_atom_type_scat_dispersion_real
_atom_type_scat_dispersion_imag
_atom_type_scat_source
C C 0.0033 0.0016 'International Tables Vol C Tables 4.2.6.8 and 6.1.1.4'
H H 0.0000 0.0000 'International Tables Vol C Tables 4.2.6.8 and 6.1.1.4'
N N 0.0061 0.0033 'International Tables Vol C Tables 4.2.6.8 and 6.1.1.4'
O O 0.0106 0.0060 'International Tables Vol C Tables 4.2.6.8 and 6.1.1.4'
S S 0.1246 0.1234 'International Tables Vol C Tables 4.2.6.8 and 6.1.1.4'

loop_
_geom_angle_atom_site_label_1
_geom_angle_atom_site_label_2
_geom_angle_atom_site_label_3
_geom_angle
C12 C13 C14 121.08(14)
C15 C14 C13 121.59(14)
C22 C23 C18 118.84(17)
C34 C33 C32 120.63(15)
C7 C6 C5 120.66(14)
C30 C25 C1 119.04(13)
C26 C25 C1 121.98(12)
C26 C25 C30 118.97(13)
C6 C7 C8 117.58(13)
C36 C35 C34 120.38(15)
C2 C1 C25 129.45(13)
C2 C1 N1 109.47(12)
N1 C1 C25 120.94(12)
C33 C34 C35 119.17(14)
C1 C2 C31 126.06(13)
C1 C2 C3 106.88(12)
C3 C2 C31 126.99(13)
C36 C31 C2 121.03(13)
C32 C31 C2 121.52(13)
C32 C31 C36 117.44(13)
C27 C28 C29 119.94(14)
C18 C19 C20 119.15(16)
C30 C29 C28 119.93(14)
C23 C22 C21 121.44(17)
C12 C11 C16 119.73(13)
C12 C11 C10 134.05(13)
C16 C11 C10 106.20(12)
C23 C18 S1 119.37(13)
C19 C18 C23 120.94(15)
C19 C18 S1 119.68(12)
C10 C9 N2 130.19(13)
C10 C9 N3 109.80(12)
N3 C9 N2 119.70(12)
C7 C8 C3 122.84(13)
N1 C8 C7 128.93(13)
N1 C8 C3 108.21(12)
C4 C5 C6 121.39(14)
C13 C12 C11 118.53(14)
C19 C20 C21 120.81(18)
C15 C16 C11 121.47(13)
N3 C16 C11 108.55(12)
N3 C16 C15 129.91(13)
C35 C36 C31 121.36(15)
C9 C10 C11 107.34(12)
C9 C10 N1 127.74(12)
N1 C10 C11 124.87(12)
C8 C3 C2 106.96(12)
C4 C3 C2 134.93(13)
C4 C3 C8 118.11(13)
C14 C15 C16 117.60(14)
C29 C30 C25 120.65(14)
C22 C21 C24 120.69(18)
C20 C21 C24 120.49(19)
C20 C21 C22 118.82(16)
C28 C27 C26 120.33(14)
C5 C4 C3 119.39(14)
C27 C26 C25 120.17(13)
C33 C32 C31 120.94(15)
C1 N1 C10 128.51(12)
C8 N1 C1 108.45(11)
C8 N1 C10 123.01(12)
C9 N2 S1 122.06(10)
C9 N3 C17 126.46(12)
C16 N3 C17 125.13(12)
C16 N3 C9 108.05(11)
N2 S1 C18 106.84(6)
O2 S1 C18 108.53(7)
O2 S1 N2 106.63(6)
O2 S1 O1 121.19(7)
O1 S1 C18 108.07(7)
O1 S1 N2 104.72(7)

loop_
_geom_bond_atom_site_label_1
_geom_bond_atom_site_label_2
_geom_bond_distance
C13 C14 1.407(2)
C13 C12 1.379(2)
C14 C15 1.373(2)
C23 C22 1.379(3)
C23 C18 1.392(2)
C33 C34 1.383(2)
C33 C32 1.388(2)
C6 C7 1.388(2)
C6 C5 1.400(2)
C25 C1 1.4716(19)
C25 C30 1.3985(19)
C25 C26 1.393(2)
C7 C8 1.391(2)
C24 C21 1.510(3)
C35 C34 1.385(2)
C35 C36 1.384(2)
C1 C2 1.3774(19)
C1 N1 1.3943(17)
C2 C31 1.4735(19)
C2 C3 1.441(2)
C31 C36 1.400(2)
C31 C32 1.400(2)
C28 C29 1.387(2)
C28 C27 1.384(2)
C17 N3 1.4573(17)
C19 C18 1.386(2)
C19 C20 1.388(2)
C29 C30 1.384(2)
C22 C21 1.389(3)
C11 C12 1.399(2)
C11 C16 1.4134(19)
C11 C10 1.4268(19)
C18 S1 1.7571(16)
C9 C10 1.3715(19)
C9 N2 1.4038(17)
C9 N3 1.3799(18)
C8 C3 1.4099(19)
C8 N1 1.3819(18)
C5 C4 1.381(2)
C20 C21 1.389(3)
C16 C15 1.400(2)
C16 N3 1.3768(18)
C10 N1 1.4160(17)
C3 C4 1.404(2)
C27 C26 1.390(2)
N2 S1 1.6447(12)
O2 S1 1.4292(11)
O1 S1 1.4302(11)
